data_4072669
loop_
_publ_author_name
'Dinnebier, Robert'
'Esbak, Hoda'
'Olbrich, Falk'
'Behrens, Ulrich'

_publ_section_title
;
 Structure Determination of Unsolvated Potassium, Rubidium, and Cesium
 Carbazolates
;
_journal_issue 10
_journal_name_full Organometallics
_journal_page_first 2604
_journal_paper_doi 10.1021/om060927t
_journal_volume 26
_journal_year 2007
_chemical_compound_source 'laboratory preparation'
_chemical_formula_analytical 'C12 H8 Cs N'
_chemical_formula_moiety 'C12 H8 Cs N'
_chemical_formula_structural '[Cs(NC12H8)]n'
_chemical_formula_sum 'C12 H8 Cs N'
_chemical_formula_weight 299.11
_chemical_melting_point 558.15
_chemical_name_common 'cesium carbazolate'
_chemical_name_systematic ' cesium carbazolate'
_space_group_IT_number 9
_symmetry_cell_setting monoclinic
_symmetry_space_group_name_Hall 'I -2ya'
_symmetry_space_group_name_H-M 'I 1 a 1'
_audit_creation_date 2005-06-06T17:41
_audit_creation_method 'from EXP file using GSAS2CIF'
_audit_update_record ' 2005-06-06T17:41  Initial CIF as created by GSAS2CIF'
_cell_angle_alpha 90.0
_cell_angle_beta 103.5032(13)
_cell_angle_gamma 90.0
_cell_formula_units_Z 8
_cell_length_a 15.39781(30)
_cell_length_b 12.73728(29)
_cell_length_c 11.38431(20)
_cell_measurement_temperature 100
_cell_volume 2171.04(8)
_computing_molecular_graphics 'SHELXTL (Bruker AXS, 1998)'
_computing_structure_refinement GSAS
_diffrn_ambient_temperature 100
_diffrn_measurement_device_type 'StadiP, Stoe & Cie GmbH'
_diffrn_radiation_monochromator Ge(111)
_diffrn_radiation_probe x-ray
_diffrn_radiation_type 'Cu K\a'
_diffrn_radiation_wavelength 1.54056
_exptl_absorpt_correction_T_max 1.00000
_exptl_absorpt_correction_T_min 1.00000
_exptl_absorpt_process_details
;   GSAS Absorption/surface roughness correction: function number 0
 No correction is applied.
;
_exptl_crystal_density_diffrn 1.830
_exptl_crystal_density_meas ?
_exptl_crystal_density_method 'not measured'
_exptl_crystal_F_000 1136
_pd_block_id 2005-06-06T17:41|CSCARBRV_CORRECTED|R.E.D.|Stoe_Stadi-P
_pd_calc_method 'Rietveld Refinement'
_pd_char_colour colourless
_pd_char_particle_morphology 'not determined'
_pd_instr_location ' ?'
_pd_meas_2theta_range_inc 0.01
_pd_meas_2theta_range_max 59.89
_pd_meas_2theta_range_min 5.0
_pd_meas_number_of_points 5490
_pd_meas_scan_method step
_pd_phase_name Cs-Carbazolid
_pd_prep_temperature 100
_pd_proc_2theta_range_inc 0.01
_pd_proc_2theta_range_max 59.8744
_pd_proc_2theta_range_min 4.9844
_pd_proc_info_datetime 2005-06-06T17:41:16
_pd_proc_info_excluded_regions ' ?'
_pd_proc_ls_background_function
;   GSAS Background function number 2 with  4 terms.
 Cosine Fourier series
      1:    0.00000     2:    0.00000     3:    0.00000     4:    0.00000    
;
_pd_proc_ls_peak_cutoff 0.00100
_pd_proc_ls_profile_function
;
 CW Profile function number 4 with  21 terms
 Pseudovoigt profile coefficients as parameterized in
 P. Thompson, D.E. Cox & J.B. Hastings (1987). J. Appl. Cryst.,20,79-83.
 Asymmetry correction of L.W. Finger, D.E. Cox & A. P. Jephcoat (1994).
 J. Appl. Cryst.,27,892-900.
 Microstrain broadening by P.W. Stephens,  (1999). J. Appl. Cryst.,32,281-289.
 Peak tails are ignored  where the intensity is below 0.0010 times the peak
   Aniso. broadening axis   0.0   0.0   1.0
;
_pd_proc_ls_prof_R_factor 0.0464
_pd_proc_ls_prof_wR_expected 0.0679
_pd_proc_ls_prof_wR_factor 0.0581
_pd_proc_number_of_points 5490
_pd_spec_mounting ' ?'
_refine_ls_goodness_of_fit_all 0.89
_refine_ls_hydrogen_treatment riding
_refine_ls_matrix_type full
_refine_ls_number_parameters 149
_refine_ls_number_restraints 148
_refine_ls_R_Fsqd_factor 0.09551
_refine_ls_shift/su_max 0.07
_refine_ls_shift/su_mean 0.02
_reflns_d_resolution_high 1.547
_reflns_d_resolution_low 9.702
_reflns_limit_h_max 9
_reflns_limit_h_min 0
_reflns_limit_k_max 8
_reflns_limit_k_min 0
_reflns_limit_l_max 7
_reflns_limit_l_min -7
_reflns_number_total 305
_cod_data_source_file om060927trom20061010_045230.cif
_cod_data_source_block CsCarb
_cod_depositor_comments
;
The following automatic conversions were performed:

'_chemical_melting_point' value '285 oC' was changed to '558.15' - it
was converted from degrees Celsius(C) to
Kelvins(K).

'_geom_bond_publ_flag' value 'N' changed to 'n'
according to /home/saulius/struct/CIF-dictionaries/cif_core.dic
dictionary named 'cif_core.dic' version 2.4.1 from 2010-06-29 (84
times).

'_geom_angle_publ_flag' value 'N' changed to 'n' according
to /home/saulius/struct/CIF-dictionaries/cif_core.dic dictionary
named 'cif_core.dic' version 2.4.1 from 2010-06-29 (117 times).

Automatic conversion script
Id: cif_fix_values 1715 2011-07-08 13:25:40Z adriana 

The following automatic conversions were performed:

'_exptl_crystal_density_meas' value 'not measured' was changed to '?'
- the value is perceived as not measured.

Automatic conversion script
Id: cif_fix_values 3008 2015-01-20 13:52:24Z robertas 
;
_cod_original_sg_symbol_H-M 'I a'
_cod_database_code 4072669
_gsas_exptl_extinct_corr_t_min 1.00000
_gsas_exptl_extinct_corr_t_max 1.00000

loop_
_symmetry_equiv_pos_site_id
_symmetry_equiv_pos_as_xyz
1 +x,+y,+z
2 +x+1/2,-y,+z
101 +x+1/2,+y+1/2,+z+1/2
102 +x,-y+1/2,+z+1/2

loop_
_atom_site_type_symbol
_atom_site_label
_atom_site_fract_x
_atom_site_fract_y
_atom_site_fract_z
_atom_site_occupancy
_atom_site_thermal_displace_type
_atom_site_U_iso_or_equiv
_atom_site_symmetry_multiplicity
Cs Cs1 0.7654(4) 0.93836(29) 0.65348 1.0 Uiso 0.0722(22) 4
N N1 0.6895(7) 0.6979(8) 0.9202(6) 1.0 Uiso 0.055(5) 4
C C1 0.7684(8) 0.7364(7) 0.9022(5) 1.0 Uiso 0.055(5) 4
C C2 0.8027(6) 0.6771(8) 0.8163(6) 1.0 Uiso 0.055(5) 4
C C3 0.8830(6) 0.7073(11) 0.7887(9) 1.0 Uiso 0.055(5) 4
C C4 0.9292(7) 0.7955(12) 0.8446(12) 1.0 Uiso 0.055(5) 4
C C5 0.8955(11) 0.8537(9) 0.9284(11) 1.0 Uiso 0.055(5) 4
C C6 0.8153(11) 0.8244(7) 0.9571(7) 1.0 Uiso 0.055(5) 4
C C7 0.6717(6) 0.6132(8) 0.8442(7) 1.0 Uiso 0.055(5) 4
C C8 0.7382(6) 0.5960(7) 0.7772(5) 1.0 Uiso 0.055(5) 4
C C9 0.7289(10) 0.5122(7) 0.6956(5) 1.0 Uiso 0.055(5) 4
C C10 0.6547(12) 0.4456(7) 0.6801(8) 1.0 Uiso 0.055(5) 4
C C11 0.5896(9) 0.4623(10) 0.7458(11) 1.0 Uiso 0.055(5) 4
C C12 0.5980(6) 0.5459(11) 0.8276(10) 1.0 Uiso 0.055(5) 4
H H3 0.9064(6) 0.6676(13) 0.7313(10) 1.0 Uiso 0.055(5) 4
H H4 0.9843(7) 0.8161(16) 0.8254(15) 1.0 Uiso 0.055(5) 4
H H5 0.9276(14) 0.9141(10) 0.9664(13) 1.0 Uiso 0.055(5) 4
H H6 0.7925(14) 0.8646(7) 1.0146(7) 1.0 Uiso 0.055(5) 4
H H9 0.7733(12) 0.5004(9) 0.6503(5) 1.0 Uiso 0.055(5) 4
H H10 0.6485(15) 0.3882(7) 0.6241(9) 1.0 Uiso 0.055(5) 4
H H11 0.5390(10) 0.4163(12) 0.7346(14) 1.0 Uiso 0.055(5) 4
H H12 0.5531(6) 0.5570(14) 0.8724(13) 1.0 Uiso 0.055(5) 4
Cs Cs2 0.5517(4) 0.69881(26) 0.5512(4) 1.0 Uiso 0.0511(19) 4
N N2 0.4988(7) 0.8948(10) 0.7750(7) 1.0 Uiso 0.076(6) 4
C C21 0.4356(6) 0.8728(9) 0.6716(10) 1.0 Uiso 0.076(6) 4
C C22 0.4371(6) 0.9439(9) 0.5750(6) 1.0 Uiso 0.076(6) 4
C C23 0.3762(6) 0.9311(11) 0.4636(8) 1.0 Uiso 0.076(6) 4
C C24 0.3139(6) 0.8491(12) 0.4473(14) 1.0 Uiso 0.076(6) 4
C C25 0.3123(6) 0.7795(10) 0.5421(18) 1.0 Uiso 0.076(6) 4
C C26 0.3729(7) 0.7913(8) 0.6540(16) 1.0 Uiso 0.076(6) 4
C C27 0.5416(6) 0.9817(10) 0.7455(6) 1.0 Uiso 0.076(6) 4
C C28 0.5073(6) 1.0162(9) 0.6240(6) 1.0 Uiso 0.076(6) 4
C C29 0.5445(7) 1.1044(9) 0.5812(11) 1.0 Uiso 0.076(6) 4
C C30 0.6150(6) 1.1584(9) 0.6571(16) 1.0 Uiso 0.076(6) 4
C C31 0.6486(5) 1.1246(11) 0.7761(15) 1.0 Uiso 0.076(6) 4
C C32 0.6121(6) 1.0365(12) 0.8203(9) 1.0 Uiso 0.076(6) 4
H H23 0.3770(8) 0.9786(13) 0.3984(6) 1.0 Uiso 0.076(6) 4
H H24 0.2722(6) 0.8405(14) 0.3709(16) 1.0 Uiso 0.076(6) 4
H H25 0.2694(6) 0.7235(10) 0.5302(23) 1.0 Uiso 0.076(6) 4
H H26 0.3715(9) 0.7433(9) 0.7186(19) 1.0 Uiso 0.076(6) 4
H H29 0.5217(8) 1.1279(10) 0.4997(12) 1.0 Uiso 0.076(6) 4
H H30 0.6404(7) 1.2188(9) 0.6275(20) 1.0 Uiso 0.076(6) 4
H H31 0.6970(6) 1.1620(13) 0.8277(19) 1.0 Uiso 0.076(6) 4
H H32 0.6354(8) 1.0137(14) 0.9020(9) 1.0 Uiso 0.076(6) 4

loop_
_atom_type_symbol
_atom_type_number_in_cell
_atom_type_scat_dispersion_real
_atom_type_scat_dispersion_imag
_atom_type_scat_Cromer_Mann_a1
_atom_type_scat_Cromer_Mann_a2
_atom_type_scat_Cromer_Mann_a3
_atom_type_scat_Cromer_Mann_a4
_atom_type_scat_Cromer_Mann_b1
_atom_type_scat_Cromer_Mann_b2
_atom_type_scat_Cromer_Mann_b3
_atom_type_scat_Cromer_Mann_b4
_atom_type_scat_Cromer_Mann_c
_atom_type_scat_source
Cs 8.0 0.000 0.000 20.3892 3.56900 19.1062 0.31070 10.6620 24.3879 1.49530 213.904 3.33520 International_Tables_Vol_C
N 8.0 0.000 0.000 12.2126 0.00570 3.13220 9.89330 2.01250 28.9975 1.16630 0.58260 -11.529 International_Tables_Vol_C
C 96.0 0.000 0.000 2.31000 20.8439 1.02000 10.2075 1.58860 0.56870 0.86500 51.6512 0.21560 International_Tables_Vol_C
H 64.0 0.000 0.000 0.49300 10.5109 0.32291 26.1257 0.14019 3.14236 0.04081 57.7997 0.00304 International_Tables_Vol_C

loop_
_geom_angle_atom_site_label_1
_geom_angle_atom_site_label_2
_geom_angle_atom_site_label_3
_geom_angle
_geom_angle_site_symmetry_1
_geom_angle_site_symmetry_3
_geom_angle_publ_flag
N1 Cs1 C4 108.3(5) 102_464 1_555 n
N1 Cs1 C5 127.6(4) 102_464 1_555 n
N1 Cs1 C22 100.51(12) 102_464 2_575 n
N1 Cs1 C23 83.04(16) 102_464 2_575 n
N1 Cs1 C31 126.18(25) 102_464 1_555 n
C4 Cs1 C22 84.12(18) 1_555 2_575 n
C4 Cs1 C23 104.64(23) 1_555 2_575 n
C4 Cs1 C31 118.7(5) 1_555 1_555 n
C5 Cs1 C22 93.13(31) 1_555 2_575 n
C5 Cs1 C23 116.49(32) 1_555 2_575 n
C5 Cs1 C31 95.4(5) 1_555 1_555 n
C22 Cs1 C23 23.61(4) 2_575 2_575 n
C22 Cs1 C31 108.58(33) 2_575 1_555 n
C23 Cs1 C31 107.4(5) 2_575 1_555 n
Cs1 N1 C1 98.91(29) 102_465 1_555 n
Cs1 N1 C2 100.94(21) 102_465 1_555 n
Cs1 N1 C6 95.35(32) 102_465 1_555 n
Cs1 N1 C7 94.52(26) 102_465 1_555 n
Cs1 N1 C8 99.46(18) 102_465 1_555 n
Cs1 N1 C12 89.45(31) 102_465 1_555 n
Cs1 N1 Cs2 89.39(17) 102_465 102_465 n
C1 N1 Cs2 129.8(6) 1_555 102_465 n
C7 N1 Cs2 124.8(6) 1_555 102_465 n
C1 N1 C7 103.97 1_555 1_555 n
Cs2 N2 C21 135.7(6) 102_465 1_555 n
Cs2 N2 C22 169.6(5) 102_465 1_555 n
Cs2 N2 C26 109.0(6) 102_465 1_555 n
Cs2 N2 C27 120.1(6) 102_465 1_555 n
Cs2 N2 C28 154.2(6) 102_465 1_555 n
Cs2 N2 C32 93.4(6) 102_465 1_555 n
C21 N2 C27 103.98 1_555 1_555 n
N1 C1 C2 113.28 1_555 1_555 n
N1 C1 C6 127.11 1_555 1_555 n
C1 C2 C3 119.69 1_555 1_555 n
C1 C2 C8 104.74 1_555 1_555 n
C2 C3 C4 120.01 1_555 1_555 n
Cs1 C4 C1 74.54 1_555 1_555 n
Cs1 C4 C2 78.29 1_555 1_555 n
Cs1 C4 C3 85.25 1_555 1_555 n
Cs1 C4 C5 79.45 1_555 1_555 n
Cs1 C4 C6 74.94 1_555 1_555 n
C3 C4 C5 120.30 1_555 1_555 n
Cs1 C5 C1 78.54 1_555 1_555 n
Cs1 C5 C2 73.35 1_555 1_555 n
Cs1 C5 C3 72.98 1_555 1_555 n
Cs1 C5 C4 77.18 1_555 1_555 n
Cs1 C5 C6 86.47 1_555 1_555 n
C4 C5 C6 120.34 1_555 1_555 n
C1 C6 C5 120.04 1_555 1_555 n
N1 C7 C8 113.26 1_555 1_555 n
N1 C7 C12 127.14 1_555 1_555 n
C2 C8 C7 104.75 1_555 1_555 n
C7 C8 C9 119.69 1_555 1_555 n
C8 C9 C10 120.02 1_555 1_555 n
C9 C10 C11 120.31 1_555 1_555 n
C10 C11 C12 120.34 1_555 1_555 n
C7 C12 C11 120.04 1_555 1_555 n
N1 Cs2 N2 75.07(11) 102_464 102_464 n
N1 Cs2 C21 113.7(4) 102_464 1_555 n
N1 Cs2 C26 134.3(4) 102_464 1_555 n
N2 Cs2 C21 126.7(5) 102_464 1_555 n
N2 Cs2 C26 114.2(5) 102_464 1_555 n
Cs2 C21 N2 98.48(24) 1_555 1_555 n
Cs2 C21 C22 89.88(27) 1_555 1_555 n
Cs2 C21 C23 85.37(26) 1_555 1_555 n
Cs2 C21 C24 82.12(24) 1_555 1_555 n
Cs2 C21 C25 80.99(23) 1_555 1_555 n
Cs2 C21 C26 82.31(24) 1_555 1_555 n
Cs2 C21 C27 99.08(23) 1_555 1_555 n
Cs2 C21 C28 95.72(26) 1_555 1_555 n
Cs2 C21 H23 86.51(26) 1_555 1_555 n
Cs2 C21 H25 81.10(23) 1_555 1_555 n
Cs2 C21 H26 84.84(26) 1_555 1_555 n
N2 C21 C22 113.26 1_555 1_555 n
N2 C21 C26 127.11 1_555 1_555 n
Cs1 C22 N2 91.52 2_475 1_555 n
Cs1 C22 C21 85.54 2_475 1_555 n
Cs1 C22 C23 83.64 2_475 1_555 n
Cs1 C22 C24 80.02 2_475 1_555 n
Cs1 C22 C25 79.08 2_475 1_555 n
Cs1 C22 C26 81.10 2_475 1_555 n
Cs1 C22 C27 97.09 2_475 1_555 n
Cs1 C22 C28 100.32 2_475 1_555 n
Cs1 C22 C29 100.17 2_475 1_555 n
C21 C22 C23 119.67 1_555 1_555 n
C21 C22 C28 104.74 1_555 1_555 n
Cs1 C23 C8 76.38 2_475 101_454 n
Cs1 C23 C21 70.74 2_475 1_555 n
Cs1 C23 C22 72.75 2_475 1_555 n
Cs1 C23 C24 91.12 2_475 1_555 n
Cs1 C23 C25 81.50 2_475 1_555 n
Cs1 C23 C26 74.00 2_475 1_555 n
Cs1 C23 C28 77.20 2_475 1_555 n
Cs1 C23 C29 83.41 2_475 1_555 n
C22 C23 C24 120.02 1_555 1_555 n
C23 C24 C25 120.33 1_555 1_555 n
C24 C25 C26 120.32 1_555 1_555 n
Cs2 C26 N2 77.70 1_555 1_555 n
Cs2 C26 C21 73.92 1_555 1_555 n
Cs2 C26 C22 73.90 1_555 1_555 n
Cs2 C26 C23 78.19 1_555 1_555 n
Cs2 C26 C24 85.55 1_555 1_555 n
Cs2 C26 C25 94.02 1_555 1_555 n
C21 C26 C25 120.03 1_555 1_555 n
N2 C27 C28 113.26 1_555 1_555 n
N2 C27 C32 127.11 1_555 1_555 n
C22 C28 C27 104.75 1_555 1_555 n
C22 C28 C29 135.58 1_555 1_555 n
C28 C29 C30 120.02 1_555 1_555 n
C29 C30 C31 120.32 1_555 1_555 n
Cs1 C31 C27 80.06 1_555 1_555 n
Cs1 C31 C28 79.36 1_555 1_555 n
Cs1 C31 C29 81.56 1_555 1_555 n
Cs1 C31 C30 85.98 1_555 1_555 n
Cs1 C31 C32 83.46 1_555 1_555 n
C30 C31 C32 120.32 1_555 1_555 n
C27 C32 C31 120.04 1_555 1_555 n

loop_
_geom_bond_atom_site_label_1
_geom_bond_atom_site_label_2
_geom_bond_distance
_geom_bond_site_symmetry_2
_geom_bond_publ_flag
Cs1 N1 3.1595(24) 102_564 n
Cs1 C4 3.442(8) 1_555 n
Cs1 C5 3.470(5) 1_555 n
Cs1 C22 3.338(5) 2_575 n
Cs1 C23 3.473(5) 2_575 n
Cs1 C31 3.462(7) 1_555 n
N1 C1 1.3696 1_555 n
N1 C7 1.3697 1_555 n
C1 C2 1.4296 1_555 n
C1 C6 1.3996 1_555 n
C2 C1 1.4296 1_555 n
C2 C3 1.3997 1_555 n
C2 C8 1.4303 1_555 n
C3 C2 1.3997 1_555 n
C3 C4 1.4002 1_555 n
C3 H3 0.9600 1_555 n
C4 C3 1.4002 1_555 n
C4 C5 1.4005 1_555 n
C4 H4 0.9600 1_555 n
C5 C4 1.4005 1_555 n
C5 C6 1.4002 1_555 n
C5 H5 0.9600 1_555 n
C6 C1 1.3996 1_555 n
C6 C5 1.4002 1_555 n
C6 H6 0.9600 1_555 n
C7 N1 1.3697 1_555 n
C7 C8 1.4297 1_555 n
C7 C12 1.3997 1_555 n
C8 C2 1.4303 1_555 n
C8 C7 1.4297 1_555 n
C8 C9 1.3997 1_555 n
C9 C8 1.3997 1_555 n
C9 C10 1.4001 1_555 n
C9 H9 0.9600 1_555 n
C10 C9 1.4001 1_555 n
C10 C11 1.4005 1_555 n
C10 H10 0.9600 1_555 n
C11 C10 1.4005 1_555 n
C11 C12 1.4004 1_555 n
C11 H11 0.9600 1_555 n
C12 C7 1.3997 1_555 n
C12 C11 1.4004 1_555 n
C12 H12 0.9600 1_555 n
Cs2 N1 3.152(9) 102_564 n
Cs2 N2 3.283(9) 102_564 n
Cs2 C21 3.337(7) 1_555 n
Cs2 C26 3.441(8) 1_555 n
N2 C21 1.3696 1_555 n
N2 C27 1.3696 1_555 n
C21 C22 1.4296 1_555 n
C21 C26 1.3997 1_555 n
C22 C21 1.4296 1_555 n
C22 C23 1.3996 1_555 n
C22 C28 1.4303 1_555 n
C23 C22 1.3996 1_555 n
C23 C24 1.4001 1_555 n
C23 H23 0.9600 1_555 n
C24 C23 1.4001 1_555 n
C24 C25 1.4005 1_555 n
C24 H24 0.9600 1_555 n
C25 C24 1.4005 1_555 n
C25 C26 1.4002 1_555 n
C25 H25 0.9600 1_555 n
C26 C21 1.3997 1_555 n
C26 C25 1.4002 1_555 n
C26 H26 0.9600 1_555 n
C27 N2 1.3696 1_555 n
C27 C28 1.4295 1_555 n
C27 C32 1.3997 1_555 n
C28 C22 1.4303 1_555 n
C28 C27 1.4295 1_555 n
C28 C29 1.3997 1_555 n
C29 C28 1.3997 1_555 n
C29 C30 1.4003 1_555 n
C29 H29 0.9600 1_555 n
C30 C29 1.4003 1_555 n
C30 C31 1.4005 1_555 n
C30 H30 0.9600 1_555 n
C31 C30 1.4005 1_555 n
C31 C32 1.4002 1_555 n
C31 H31 0.9600 1_555 n
C32 C27 1.3997 1_555 n
C32 C31 1.4002 1_555 n
C32 H32 0.9600 1_555 n
